data_7132480
loop_
_publ_author_name
'Rickmeyer, Kerstin'
'Huber, Matthias'
'Hess, Corinna R.'

_publ_section_title
;
 Influence of a neighbouring Cu centre on electro- and photocatalytic
 CO<sub>2</sub> reduction by Fe-Mabiq.
;
_journal_issue 7
_journal_name_full 'Chemical communications (Cambridge, England)'
_journal_page_first 819
_journal_page_last 822
_journal_paper_doi 10.1039/d3cc04777f
_journal_volume 60
_journal_year 2024
_chemical_compound_source 'see text'
_chemical_formula_moiety 'C74 H65 Cu F6 Fe N8 O7 P2 S2'
_chemical_formula_sum 'C74 H65 Cu F6 Fe N8 O7 P2 S2'
_chemical_formula_weight 1537.80
_space_group_IT_number 2
_space_group_name_Hall '-P 1'
_space_group_name_H-M_alt 'P -1'
_symmetry_cell_setting triclinic
_symmetry_Int_Tables_number 2
_symmetry_space_group_name_Hall '-P 1'
_symmetry_space_group_name_H-M 'P -1'
_atom_sites_solution_hydrogens geom
_atom_sites_solution_primary iterative
_atom_sites_solution_secondary difmap
_audit_update_record
;
2023-07-26 deposited with the CCDC.	2023-12-13 downloaded from the CCDC.
;
_cell_angle_alpha 81.621(6)
_cell_angle_beta 86.362(7)
_cell_angle_gamma 82.139(7)
_cell_formula_units_Z 2
_cell_length_a 11.046(2)
_cell_length_b 18.140(3)
_cell_length_c 20.185(4)
_cell_measurement_reflns_used 9641
_cell_measurement_temperature 100
_cell_measurement_theta_max 25.2900
_cell_measurement_theta_min 3.0322
_cell_volume 3959.9(13)
_computing_cell_refinement 'SAINT (Bruker, 2019)'
_computing_data_collection 'APEX 4 Control Software (Bruker, 2021)'
_computing_data_reduction 'SAINT (Bruker, 2019)'
_computing_molecular_graphics 'PLATON (Spek, 2011)'
_computing_publication_material 'PLATON (Spek, 2011), enCIFer (Allen, 2004)'
_computing_structure_refinement 'SHELXL (Sheldrick, 2018), SHELXLE (Huebschle, 2011)'
_computing_structure_solution 'SHELXT (Sheldrick, 2015)'
_diffrn_ambient_temperature 100
_diffrn_detector ' Bruker Photon-100 CMOS '
_diffrn_detector_area_resol_mean 16
_diffrn_measured_fraction_theta_full 0.998
_diffrn_measured_fraction_theta_max 0.994
_diffrn_measurement_device ' \k-geometry diffractometer '
_diffrn_measurement_device_type ' Bruker D8 Venture '
_diffrn_measurement_method ' phi- and omega-rotation '
_diffrn_radiation_monochromator 'Helios optic'
_diffrn_radiation_probe x-ray
_diffrn_radiation_source 'TXS rotating anode'
_diffrn_radiation_type MoK\a
_diffrn_radiation_wavelength 0.71073
_diffrn_reflns_av_R_equivalents 0.0978
_diffrn_reflns_av_unetI/netI 0.0523
_diffrn_reflns_limit_h_max 13
_diffrn_reflns_limit_h_min -13
_diffrn_reflns_limit_k_max 21
_diffrn_reflns_limit_k_min -21
_diffrn_reflns_limit_l_max 24
_diffrn_reflns_limit_l_min -24
_diffrn_reflns_number 158292
_diffrn_reflns_reduction_process
;
;
_diffrn_reflns_theta_full 25.24
_diffrn_reflns_theta_max 25.37
_diffrn_reflns_theta_min 2.06
_exptl_absorpt_coefficient_mu 0.613
_exptl_absorpt_correction_T_max 0.7348
_exptl_absorpt_correction_T_min 0.6943
_exptl_absorpt_correction_type multi-scan
_exptl_absorpt_process_details 'SADABS 2016/2, Bruker, 2016'
_exptl_crystal_colour 'dark brown'
_exptl_crystal_density_diffrn 1.290
_exptl_crystal_density_method 'Not Measured'
_exptl_crystal_description block
_exptl_crystal_F_000 1584
_exptl_crystal_size_max 0.270
_exptl_crystal_size_mid 0.191
_exptl_crystal_size_min 0.138
_platon_squeeze_details
;
The unit cell contains 2 disordered molecules of diethyl ether which were
treated as a diffuse contribution to the overall scattering without specific
atom positions by SQUEEZE/PLATON.
;
_refine_diff_density_max 0.412
_refine_diff_density_min -0.500
_refine_diff_density_rms 0.061
_refine_ls_extinction_method none
_refine_ls_goodness_of_fit_ref 1.062
_refine_ls_hydrogen_treatment constr
_refine_ls_matrix_type full
_refine_ls_number_parameters 920
_refine_ls_number_reflns 14430
_refine_ls_number_restraints 0
_refine_ls_restrained_S_all 1.062
_refine_ls_R_factor_all 0.0448
_refine_ls_R_factor_gt 0.0357
_refine_ls_shift/su_max 0.002
_refine_ls_shift/su_mean 0.000
_refine_ls_structure_factor_coef Fsqd
_refine_ls_weighting_details 'W=1/[\S^2^(FO^2^)+(0.0408P)^2^+2.9068P] WHERE P=(FO^2^+2FC^2^)/3'
_refine_ls_weighting_scheme calc
_refine_ls_wR_factor_gt 0.0943
_refine_ls_wR_factor_ref 0.0968
_reflns_number_gt 12527
_reflns_number_total 14430
_reflns_threshold_expression I>2\s(I)
_cod_data_source_file d3cc04777f2.cif
_cod_data_source_block ricke20_xcufe_0m_a_sq
_cod_depositor_comments 'Adding full bibliography for 7132480--7132481.cif.'
_cod_database_code 7132480
_platon_squeeze_void_probe_radius 1.20

loop_
_space_group_symop_id
_space_group_symop_operation_xyz
1 x,y,z
2 -x,-y,-z

loop_
_atom_site_aniso_label
_atom_site_aniso_U_11
_atom_site_aniso_U_22
_atom_site_aniso_U_33
_atom_site_aniso_U_23
_atom_site_aniso_U_13
_atom_site_aniso_U_12
Cu1 0.0175(1) 0.0151(1) 0.0187(1) -0.0027(1) -0.0018(1) -0.0019(1)
Fe1 0.0193(2) 0.0148(1) 0.0195(2) -0.0014(1) -0.0016(1) -0.0034(1)
S3 0.0272(3) 0.0248(3) 0.0241(3) 0.0009(2) -0.0075(2) -0.0059(2)
S4 0.0293(3) 0.0337(3) 0.0268(3) -0.0083(2) -0.0058(2) -0.0039(2)
P1 0.0156(2) 0.0184(2) 0.0215(3) -0.0036(2) -0.0026(2) -0.0019(2)
P2 0.0186(3) 0.0171(2) 0.0161(2) -0.0025(2) -0.0035(2) -0.0003(2)
F1 0.0468(9) 0.0843(12) 0.0346(8) -0.0116(8) 0.0079(7) -0.0059(8)
F2 0.0329(8) 0.0502(9) 0.0566(10) -0.0078(7) -0.0150(7) 0.0051(6)
F3 0.0382(8) 0.0444(8) 0.0636(10) -0.0038(7) -0.0070(7) -0.0196(7)
F4 0.1054(16) 0.0420(9) 0.0601(11) -0.0131(8) -0.0149(11) 0.0169(9)
F5 0.0370(10) 0.1327(19) 0.0684(13) -0.0180(12) -0.0087(9) 0.0231(11)
F6 0.1088(17) 0.0877(14) 0.0388(10) 0.0051(9) -0.0234(10) 0.0353(12)
O1 0.0159(7) 0.0243(7) 0.0155(7) -0.0020(5) -0.0027(5) -0.0011(5)
O2 0.0310(8) 0.0218(7) 0.0299(8) -0.0003(6) -0.0107(7) -0.0056(6)
O3 0.0415(10) 0.0516(10) 0.0235(8) -0.0011(7) -0.0033(7) -0.0067(8)
O4 0.0419(10) 0.0216(8) 0.0517(11) 0.0023(7) -0.0213(8) -0.0042(7)
O5 0.0223(8) 0.0292(8) 0.0311(8) 0.0005(6) -0.0049(6) -0.0036(6)
O6 0.0384(10) 0.0655(12) 0.0284(9) -0.0026(8) -0.0017(8) -0.0111(9)
O7 0.0742(15) 0.0606(12) 0.0478(12) -0.0207(10) -0.0127(10) -0.0277(11)
N1 0.0180(8) 0.0179(8) 0.0204(9) 0.0000(6) -0.0019(7) -0.0042(6)
N2 0.0178(8) 0.0169(8) 0.0182(8) -0.0035(6) -0.0014(7) -0.0025(6)
N3 0.0233(9) 0.0164(8) 0.0233(9) -0.0024(7) -0.0036(7) -0.0021(7)
N4 0.0237(9) 0.0177(8) 0.0213(9) -0.0009(7) -0.0048(7) -0.0044(7)
N5 0.0155(8) 0.0186(8) 0.0160(8) -0.0016(6) -0.0014(6) -0.0018(6)
N6 0.0190(8) 0.0161(8) 0.0169(8) -0.0015(6) -0.0003(7) -0.0032(6)
N7 0.0221(9) 0.0222(8) 0.0258(9) 0.0014(7) 0.0006(7) -0.0071(7)
N8 0.0241(9) 0.0190(8) 0.0243(9) -0.0054(7) 0.0016(7) -0.0023(7)
C1 0.0154(9) 0.0183(9) 0.0173(9) -0.0008(7) -0.0041(8) -0.0021(7)
C2 0.0167(10) 0.0176(9) 0.0179(10) -0.0028(7) -0.0040(8) -0.0026(7)
C3 0.0178(10) 0.0209(9) 0.0171(10) -0.0031(7) 0.0005(8) -0.0039(7)
C4 0.0251(11) 0.0193(9) 0.0262(11) -0.0026(8) 0.0013(9) -0.0040(8)
C5 0.0329(12) 0.0231(10) 0.0247(11) 0.0012(8) 0.0036(9) -0.0098(9)
C6 0.0329(12) 0.0330(11) 0.0223(11) -0.0046(9) 0.0104(9) -0.0107(9)
C7 0.0300(12) 0.0250(10) 0.0239(11) -0.0080(8) 0.0071(9) -0.0061(9)
C8 0.0215(10) 0.0201(9) 0.0196(10) -0.0032(8) -0.0006(8) -0.0046(8)
C9 0.0191(10) 0.0210(9) 0.0197(10) -0.0056(8) -0.0015(8) -0.0034(8)
C10 0.0216(10) 0.0204(10) 0.0220(10) -0.0051(8) -0.0024(8) -0.0012(8)
C11 0.0281(12) 0.0180(10) 0.0309(12) -0.0065(8) -0.0010(9) 0.0009(8)
C12 0.0323(12) 0.0183(10) 0.0303(12) -0.0057(8) -0.0017(9) -0.0013(8)
C13 0.0269(11) 0.0181(9) 0.0260(11) -0.0042(8) -0.0081(9) -0.0004(8)
C14 0.0334(12) 0.0151(9) 0.0308(12) -0.0026(8) -0.0053(9) -0.0042(8)
C15 0.0300(12) 0.0188(9) 0.0258(11) 0.0019(8) -0.0073(9) -0.0079(8)
C16 0.0379(13) 0.0218(10) 0.0322(12) 0.0007(9) 0.0000(10) -0.0114(9)
C17 0.0324(12) 0.0230(10) 0.0337(12) 0.0012(9) 0.0029(10) -0.0123(9)
C18 0.0227(11) 0.0221(10) 0.0225(11) 0.0030(8) -0.0029(8) -0.0075(8)
C19 0.0155(10) 0.0217(9) 0.0210(10) 0.0016(8) -0.0018(8) -0.0035(7)
C20 0.0151(10) 0.0236(10) 0.0207(10) -0.0015(8) -0.0006(8) -0.0016(8)
C21 0.0207(11) 0.0273(10) 0.0269(11) 0.0011(9) 0.0047(9) -0.0051(8)
C22 0.0243(11) 0.0343(12) 0.0250(11) -0.0022(9) 0.0082(9) -0.0007(9)
C23 0.0235(11) 0.0274(10) 0.0258(11) -0.0067(9) 0.0005(9) 0.0009(8)
C24 0.0189(10) 0.0227(10) 0.0220(10) -0.0029(8) -0.0003(8) -0.0011(8)
C25 0.0124(9) 0.0227(9) 0.0199(10) 0.0001(8) -0.0031(8) -0.0011(7)
C26 0.0365(13) 0.0269(11) 0.0397(14) -0.0119(10) 0.0084(11) 0.0017(10)
C27 0.0297(13) 0.0299(12) 0.0465(15) -0.0079(10) -0.0066(11) 0.0024(9)
C28 0.0427(14) 0.0300(11) 0.0351(13) -0.0138(10) -0.0026(11) -0.0065(10)
C29 0.0402(14) 0.0197(11) 0.0483(15) -0.0052(10) -0.0016(11) 0.0008(9)
C30 0.0498(16) 0.0253(11) 0.0489(15) -0.0031(10) 0.0026(12) -0.0190(11)
C31 0.0542(17) 0.0328(12) 0.0372(14) 0.0110(11) -0.0062(12) -0.0101(11)
C32 0.0318(13) 0.0363(13) 0.0616(18) -0.0007(12) -0.0072(12) -0.0160(11)
C33 0.0584(18) 0.0334(13) 0.0464(16) -0.0016(11) 0.0201(13) -0.0210(12)
C34 0.0204(10) 0.0213(9) 0.0181(10) -0.0015(8) -0.0048(8) -0.0054(8)
C35 0.0212(10) 0.0206(9) 0.0233(11) -0.0038(8) -0.0031(8) -0.0040(8)
C36 0.0271(12) 0.0364(12) 0.0281(12) -0.0052(9) -0.0109(9) 0.0051(9)
C37 0.0415(14) 0.0524(15) 0.0240(12) -0.0056(11) -0.0150(11) 0.0105(12)
C38 0.0380(13) 0.0397(13) 0.0200(11) -0.0076(9) -0.0067(10) 0.0008(10)
C39 0.0231(11) 0.0229(10) 0.0198(10) -0.0042(8) -0.0025(8) -0.0052(8)
C40 0.0220(10) 0.0239(10) 0.0197(10) -0.0059(8) -0.0003(8) -0.0043(8)
C41 0.0222(10) 0.0177(9) 0.0189(10) -0.0025(7) -0.0006(8) -0.0023(8)
C42 0.0227(11) 0.0278(10) 0.0251(11) -0.0074(9) 0.0028(9) -0.0012(8)
C43 0.0175(10) 0.0364(12) 0.0316(12) -0.0070(9) -0.0017(9) -0.0006(9)
C44 0.0221(11) 0.0283(10) 0.0234(11) -0.0053(8) -0.0070(8) -0.0006(8)
C45 0.0214(10) 0.0170(9) 0.0191(10) -0.0021(7) -0.0028(8) -0.0011(7)
C46 0.0167(10) 0.0162(9) 0.0202(10) -0.0013(7) -0.0022(8) -0.0007(7)
C47 0.0286(12) 0.0439(13) 0.0208(11) -0.0103(9) 0.0003(9) -0.0052(10)
C48 0.0356(13) 0.0244(11) 0.0338(12) -0.0083(9) -0.0044(10) -0.0059(9)
C49 0.0191(10) 0.0232(10) 0.0233(10) -0.0038(8) -0.0019(8) -0.0001(8)
C50 0.0249(11) 0.0254(10) 0.0284(11) -0.0037(9) -0.0073(9) -0.0020(8)
C51 0.0387(14) 0.0236(11) 0.0357(13) -0.0042(9) -0.0088(10) 0.0032(9)
C52 0.0284(12) 0.0360(12) 0.0338(13) -0.0038(10) -0.0031(10) 0.0111(10)
C53 0.0208(12) 0.0449(14) 0.0502(15) -0.0006(12) -0.0090(11) -0.0018(10)
C54 0.0224(11) 0.0301(11) 0.0459(14) -0.0026(10) -0.0078(10) -0.0042(9)
C55 0.0147(10) 0.0214(10) 0.0266(11) -0.0021(8) -0.0055(8) -0.0028(8)
C56 0.0327(13) 0.0286(11) 0.0357(13) -0.0090(10) 0.0052(10) -0.0077(9)
C57 0.0351(14) 0.0374(13) 0.0384(14) 0.0000(11) 0.0100(11) -0.0077(10)
C58 0.0249(12) 0.0251(11) 0.0491(15) 0.0064(10) -0.0014(11) -0.0038(9)
C59 0.0382(14) 0.0215(11) 0.0457(14) -0.0039(10) -0.0039(11) -0.0062(9)
C60 0.0289(12) 0.0241(10) 0.0310(12) -0.0042(9) -0.0023(9) -0.0039(9)
C61 0.0207(10) 0.0251(10) 0.0192(10) -0.0085(8) -0.0037(8) 0.0009(8)
C62 0.0264(11) 0.0263(10) 0.0309(12) -0.0062(9) -0.0042(9) -0.0025(9)
C63 0.0291(12) 0.0349(12) 0.0459(15) -0.0148(11) -0.0049(11) -0.0069(10)
C64 0.0282(13) 0.0513(15) 0.0387(14) -0.0200(12) -0.0114(10) -0.0012(11)
C65 0.0319(13) 0.0466(14) 0.0272(12) -0.0055(10) -0.0124(10) 0.0029(11)
C66 0.0282(12) 0.0319(11) 0.0234(11) -0.0038(9) -0.0064(9) -0.0010(9)
C67 0.0203(10) 0.0209(9) 0.0202(10) 0.0009(8) -0.0067(8) 0.0003(8)
C68 0.0320(12) 0.0261(11) 0.0267(11) 0.0000(9) -0.0007(9) 0.0010(9)
C69 0.0350(13) 0.0403(13) 0.0311(13) 0.0076(10) 0.0054(10) -0.0040(10)
C70 0.0427(15) 0.0392(13) 0.0344(13) 0.0078(10) -0.0061(11) -0.0199(11)
C71 0.0587(17) 0.0303(12) 0.0325(13) -0.0018(10) -0.0102(12) -0.0191(11)
C72 0.0381(13) 0.0258(11) 0.0230(11) -0.0015(9) -0.0045(9) -0.0073(9)
C73 0.0312(13) 0.0387(13) 0.0314(13) -0.0034(10) -0.0055(10) -0.0038(10)
C74 0.0528(18) 0.0608(18) 0.0338(14) -0.0030(13) -0.0134(13) 0.0140(14)

loop_
_atom_site_label
_atom_site_type_symbol
_atom_site_thermal_displace_type
_atom_site_fract_x
_atom_site_fract_y
_atom_site_fract_z
_atom_site_occupancy
_atom_site_U_iso_or_equiv
_atom_site_calc_flag
_atom_site_refinement_flags
_atom_site_disorder_assembly
_atom_site_disorder_group
Cu1 Cu Uani 0.40385(2) 0.53754(2) 0.23797(2) 1.000 0.0170(1) d . . .
Fe1 Fe Uani 0.41195(3) 0.23799(2) 0.22969(2) 1.000 0.0178(1) d . . .
S3 S Uani 0.22118(5) 0.30779(3) 0.11430(3) 1.000 0.0253(2) d . . .
S4 S Uani 0.55403(5) 0.20328(3) 0.36836(3) 1.000 0.0293(2) d . . .
P1 P Uani 0.55975(5) 0.57371(3) 0.29033(3) 1.000 0.0184(1) d . . .
P2 P Uani 0.26032(5) 0.63444(3) 0.20133(2) 1.000 0.0173(1) d . . .
F1 F Uani 0.04309(15) 0.30040(10) 0.20569(8) 1.000 0.0556(6) d . . .
F2 F Uani -0.01512(13) 0.35000(8) 0.10756(8) 1.000 0.0470(5) d . . .
F3 F Uani 0.03489(14) 0.23040(8) 0.12900(8) 1.000 0.0476(5) d . . .
F4 F Uani 0.6250(2) 0.06498(9) 0.34594(9) 1.000 0.0706(7) d . . .
F5 F Uani 0.77114(16) 0.12886(14) 0.35151(10) 1.000 0.0819(8) d . . .
F6 F Uani 0.6730(2) 0.08953(12) 0.44151(9) 1.000 0.0835(8) d . . .
O1 O Uani 0.34603(12) 0.67477(7) 0.32057(6) 1.000 0.0187(4) d . . .
O2 O Uani 0.28719(14) 0.24592(8) 0.15804(7) 1.000 0.0273(4) d . . .
O3 O Uani 0.22918(16) 0.29679(10) 0.04539(8) 1.000 0.0391(5) d . . .
O4 O Uani 0.23533(16) 0.38134(8) 0.12808(9) 1.000 0.0383(6) d . . .
O5 O Uani 0.54923(13) 0.22259(8) 0.29631(8) 1.000 0.0278(5) d . . .
O6 O Uani 0.44481(16) 0.18018(11) 0.40180(8) 1.000 0.0441(6) d . . .
O7 O Uani 0.6130(2) 0.25397(12) 0.39859(10) 1.000 0.0573(8) d . . .
N1 N Uani 0.32317(15) 0.31315(9) 0.27872(8) 1.000 0.0188(5) d . . .
N2 N Uani 0.48774(15) 0.32085(9) 0.18201(8) 1.000 0.0175(5) d . . .
N3 N Uani 0.51348(15) 0.16923(9) 0.18124(8) 1.000 0.0210(5) d . . .
N4 N Uani 0.32525(15) 0.16254(9) 0.27921(8) 1.000 0.0208(5) d . . .
N5 N Uani 0.32904(14) 0.44233(9) 0.29121(8) 1.000 0.0168(5) d . . .
N6 N Uani 0.47170(15) 0.45470(8) 0.17697(8) 1.000 0.0174(5) d . . .
N7 N Uani 0.19080(16) 0.23890(9) 0.34844(9) 1.000 0.0235(5) d . . .
N8 N Uani 0.63489(16) 0.25505(9) 0.11304(9) 1.000 0.0224(5) d . . .
C1 C Uani 0.35910(17) 0.38253(10) 0.26124(9) 1.000 0.0170(5) d . . .
C2 C Uani 0.44430(17) 0.38832(10) 0.20223(9) 1.000 0.0172(6) d . . .
C3 C Uani 0.55092(18) 0.45720(11) 0.12084(10) 1.000 0.0185(6) d . . .
C4 C Uani 0.57804(19) 0.52686(11) 0.08763(10) 1.000 0.0236(6) d . . .
C5 C Uani 0.6548(2) 0.53035(12) 0.03164(11) 1.000 0.0270(6) d . . .
C6 C Uani 0.7098(2) 0.46394(12) 0.00829(11) 1.000 0.0292(7) d . . .
C7 C Uani 0.6870(2) 0.39498(12) 0.04056(11) 1.000 0.0260(6) d . . .
C8 C Uani 0.60512(18) 0.39011(11) 0.09711(10) 1.000 0.0202(6) d . . .
C9 C Uani 0.57366(18) 0.31986(11) 0.13166(10) 1.000 0.0196(6) d . . .
C10 C Uani 0.60877(18) 0.18834(11) 0.13841(10) 1.000 0.0212(6) d . . .
C11 C Uani 0.6937(2) 0.11811(11) 0.12485(11) 1.000 0.0257(7) d . . .
C12 C Uani 0.6036(2) 0.05791(11) 0.13926(11) 1.000 0.0269(7) d . . .
C13 C Uani 0.51135(19) 0.09399(11) 0.18760(10) 1.000 0.0235(6) d . . .
C14 C Uani 0.4300(2) 0.05622(11) 0.23064(11) 1.000 0.0262(6) d . . .
C15 C Uani 0.3422(2) 0.08847(11) 0.27348(11) 1.000 0.0247(6) d . . .
C16 C Uani 0.2589(2) 0.04490(12) 0.32260(12) 1.000 0.0304(7) d . . .
C17 C Uani 0.1571(2) 0.10947(12) 0.33810(12) 1.000 0.0296(7) d . . .
C18 C Uani 0.22762(19) 0.17701(11) 0.32268(10) 1.000 0.0225(6) d . . .
C19 C Uani 0.24376(18) 0.30267(11) 0.33158(10) 1.000 0.0197(6) d . . .
C20 C Uani 0.21184(18) 0.36289(11) 0.37147(10) 1.000 0.0201(6) d . . .
C21 C Uani 0.14226(19) 0.35453(12) 0.43226(11) 1.000 0.0255(6) d . . .
C22 C Uani 0.1191(2) 0.41237(12) 0.46974(11) 1.000 0.0288(7) d . . .
C23 C Uani 0.16210(19) 0.48165(12) 0.44706(11) 1.000 0.0257(6) d . . .
C24 C Uani 0.22883(18) 0.49175(11) 0.38766(10) 1.000 0.0214(6) d . . .
C25 C Uani 0.25635(17) 0.43242(11) 0.34928(10) 1.000 0.0187(5) d . . .
C26 C Uani 0.7577(2) 0.12518(13) 0.05575(12) 1.000 0.0346(7) d . . .
C27 C Uani 0.7908(2) 0.10733(13) 0.17807(13) 1.000 0.0355(8) d . . .
C28 C Uani 0.5338(2) 0.05307(13) 0.07672(12) 1.000 0.0348(7) d . . .
C29 C Uani 0.6626(2) -0.02068(12) 0.16687(13) 1.000 0.0365(8) d . . .
C30 C Uani 0.2134(3) -0.01979(13) 0.29420(14) 1.000 0.0404(8) d . . .
C31 C Uani 0.3328(3) 0.01198(14) 0.38484(13) 1.000 0.0424(8) d . . .
C32 C Uani 0.0560(2) 0.12287(14) 0.28634(15) 1.000 0.0425(9) d . . .
C33 C Uani 0.0977(3) 0.10132(14) 0.40845(14) 1.000 0.0460(9) d . . .
C34 C Uani 0.40296(18) 0.64594(11) 0.38016(10) 1.000 0.0196(6) d . . .
C35 C Uani 0.51271(19) 0.59903(11) 0.37350(10) 1.000 0.0214(6) d . . .
C36 C Uani 0.5746(2) 0.57137(13) 0.43167(11) 1.000 0.0309(7) d . . .
C37 C Uani 0.5237(2) 0.58894(15) 0.49291(12) 1.000 0.0402(8) d . . .
C38 C Uani 0.4124(2) 0.63348(13) 0.49781(11) 1.000 0.0325(7) d . . .
C39 C Uani 0.34948(19) 0.66422(11) 0.44047(10) 1.000 0.0215(6) d . . .
C40 C Uani 0.23149(19) 0.71920(11) 0.43959(10) 1.000 0.0215(6) d . . .
C41 C Uani 0.15676(18) 0.70522(10) 0.38284(10) 1.000 0.0196(6) d . . .
C42 C Uani 0.02942(19) 0.71449(11) 0.38242(11) 1.000 0.0252(6) d . . .
C43 C Uani -0.0306(2) 0.70354(12) 0.32676(11) 1.000 0.0285(7) d . . .
C44 C Uani 0.03479(19) 0.68170(11) 0.27039(11) 1.000 0.0244(6) d . . .
C45 C Uani 0.16249(18) 0.67115(10) 0.26892(10) 1.000 0.0193(6) d . . .
C46 C Uani 0.21935(17) 0.68425(10) 0.32492(10) 1.000 0.0179(6) d . . .
C47 C Uani 0.1594(2) 0.71189(14) 0.50717(11) 1.000 0.0305(7) d . . .
C48 C Uani 0.2664(2) 0.79990(12) 0.42373(12) 1.000 0.0305(7) d . . .
C49 C Uani 0.69420(18) 0.50356(11) 0.30487(10) 1.000 0.0220(6) d . . .
C50 C Uani 0.6802(2) 0.42808(11) 0.30636(11) 1.000 0.0261(6) d . . .
C51 C Uani 0.7806(2) 0.37307(12) 0.31430(12) 1.000 0.0330(7) d . . .
C52 C Uani 0.8950(2) 0.39256(13) 0.32082(12) 1.000 0.0342(7) d . . .
C53 C Uani 0.9101(2) 0.46722(14) 0.32070(13) 1.000 0.0391(8) d . . .
C54 C Uani 0.8098(2) 0.52260(13) 0.31240(12) 1.000 0.0327(7) d . . .
C55 C Uani 0.62820(17) 0.65568(11) 0.24856(10) 1.000 0.0208(6) d . . .
C56 C Uani 0.6909(2) 0.65083(13) 0.18726(12) 1.000 0.0318(7) d . . .
C57 C Uani 0.7444(2) 0.71131(14) 0.15355(13) 1.000 0.0377(8) d . . .
C58 C Uani 0.7372(2) 0.77719(12) 0.18127(13) 1.000 0.0342(7) d . . .
C59 C Uani 0.6755(2) 0.78250(12) 0.24238(13) 1.000 0.0349(8) d . . .
C60 C Uani 0.6207(2) 0.72252(12) 0.27576(11) 1.000 0.0279(7) d . . .
C61 C Uani 0.14779(18) 0.61760(11) 0.14483(10) 1.000 0.0214(6) d . . .
C62 C Uani 0.1029(2) 0.54872(12) 0.15657(11) 1.000 0.0276(6) d . . .
C63 C Uani 0.0128(2) 0.53400(13) 0.11690(13) 1.000 0.0353(8) d . . .
C64 C Uani -0.0301(2) 0.58709(15) 0.06471(13) 1.000 0.0380(8) d . . .
C65 C Uani 0.0148(2) 0.65511(14) 0.05259(12) 1.000 0.0355(8) d . . .
C66 C Uani 0.1033(2) 0.67116(12) 0.09227(11) 1.000 0.0279(7) d . . .
C67 C Uani 0.32733(18) 0.71618(11) 0.15788(10) 1.000 0.0209(6) d . . .
C68 C Uani 0.3946(2) 0.70852(12) 0.09782(11) 1.000 0.0291(7) d . . .
C69 C Uani 0.4589(2) 0.76526(14) 0.06660(12) 1.000 0.0371(8) d . . .
C70 C Uani 0.4555(2) 0.83109(14) 0.09398(12) 1.000 0.0385(8) d . . .
C71 C Uani 0.3868(3) 0.84005(13) 0.15236(12) 1.000 0.0392(8) d . . .
C72 C Uani 0.3231(2) 0.78308(12) 0.18435(11) 1.000 0.0287(7) d . . .
C73 C Uani 0.0629(2) 0.29651(13) 0.14076(12) 1.000 0.0338(8) d . . .
C74 C Uani 0.6619(3) 0.11711(17) 0.37691(14) 1.000 0.0510(10) d . . .
H4 H Uiso 0.54296 0.57184 0.10410 1.000 0.0280 c RU . .
H5 H Uiso 0.67081 0.57775 0.00853 1.000 0.0320 c RU . .
H6 H Uiso 0.76359 0.46681 -0.03038 1.000 0.0350 c RU . .
H7 H Uiso 0.72628 0.35048 0.02483 1.000 0.0310 c RU . .
H14 H Uiso 0.43499 0.00351 0.23068 1.000 0.0310 c RU . .
H21 H Uiso 0.11110 0.30842 0.44741 1.000 0.0310 c RU . .
H22 H Uiso 0.07385 0.40575 0.51131 1.000 0.0350 c RU . .
H23 H Uiso 0.14467 0.52169 0.47315 1.000 0.0310 c RU . .
H24 H Uiso 0.25653 0.53889 0.37240 1.000 0.0260 c RU . .
H26A H Uiso 0.69659 0.13914 0.02148 1.000 0.0520 c RU . .
H26B H Uiso 0.80554 0.07698 0.04908 1.000 0.0520 c RU . .
H26C H Uiso 0.81238 0.16397 0.05215 1.000 0.0520 c RU . .
H27A H Uiso 0.84982 0.06308 0.17196 1.000 0.0530 c RU . .
H27B H Uiso 0.75087 0.10014 0.22289 1.000 0.0530 c RU . .
H27C H Uiso 0.83340 0.15190 0.17324 1.000 0.0530 c RU . .
H28A H Uiso 0.49822 0.10360 0.05766 1.000 0.0520 c RU . .
H28B H Uiso 0.46837 0.02157 0.08931 1.000 0.0520 c RU . .
H28C H Uiso 0.59033 0.03096 0.04339 1.000 0.0520 c RU . .
H29A H Uiso 0.60140 -0.05565 0.17129 1.000 0.0550 c RU . .
H29B H Uiso 0.69446 -0.01970 0.21091 1.000 0.0550 c RU . .
H29C H Uiso 0.72983 -0.03717 0.13615 1.000 0.0550 c RU . .
H30A H Uiso 0.17675 -0.00075 0.25105 1.000 0.0610 c RU . .
H30B H Uiso 0.15199 -0.04135 0.32560 1.000 0.0610 c RU . .
H30C H Uiso 0.28238 -0.05861 0.28780 1.000 0.0610 c RU . .
H31A H Uiso 0.40384 -0.02229 0.37173 1.000 0.0640 c RU . .
H31B H Uiso 0.28092 -0.01557 0.41809 1.000 0.0640 c RU . .
H31C H Uiso 0.36060 0.05288 0.40424 1.000 0.0640 c RU . .
H32A H Uiso 0.09394 0.12519 0.24097 1.000 0.0640 c RU . .
H32B H Uiso 0.00419 0.17037 0.29088 1.000 0.0640 c RU . .
H32C H Uiso 0.00603 0.08152 0.29438 1.000 0.0640 c RU . .
H33A H Uiso 0.03424 0.14403 0.41247 1.000 0.0690 c RU . .
H33B H Uiso 0.15983 0.10018 0.44127 1.000 0.0690 c RU . .
H33C H Uiso 0.06072 0.05452 0.41692 1.000 0.0690 c RU . .
H36 H Uiso 0.65116 0.54061 0.42947 1.000 0.0370 c RU . .
H37 H Uiso 0.56645 0.56990 0.53247 1.000 0.0480 c RU . .
H38 H Uiso 0.37858 0.64322 0.54060 1.000 0.0390 c RU . .
H42 H Uiso -0.01724 0.72854 0.42083 1.000 0.0300 c RU . .
H43 H Uiso -0.11748 0.71113 0.32740 1.000 0.0340 c RU . .
H44 H Uiso -0.00718 0.67394 0.23285 1.000 0.0290 c RU . .
H47A H Uiso 0.08544 0.74865 0.50467 1.000 0.0460 c RU . .
H47B H Uiso 0.21027 0.72127 0.54231 1.000 0.0460 c RU . .
H47C H Uiso 0.13625 0.66107 0.51771 1.000 0.0460 c RU . .
H48A H Uiso 0.31111 0.80568 0.38016 1.000 0.0460 c RU . .
H48B H Uiso 0.31826 0.80889 0.45861 1.000 0.0460 c RU . .
H48C H Uiso 0.19197 0.83622 0.42239 1.000 0.0460 c RU . .
H50 H Uiso 0.60154 0.41426 0.30192 1.000 0.0310 c RU . .
H51 H Uiso 0.77034 0.32177 0.31523 1.000 0.0400 c RU . .
H52 H Uiso 0.96373 0.35478 0.32542 1.000 0.0410 c RU . .
H53 H Uiso 0.98872 0.48051 0.32628 1.000 0.0470 c RU . .
H54 H Uiso 0.82035 0.57379 0.31187 1.000 0.0390 c RU . .
H56 H Uiso 0.69732 0.60553 0.16813 1.000 0.0380 c RU . .
H57 H Uiso 0.78612 0.70744 0.11133 1.000 0.0450 c RU . .
H58 H Uiso 0.77439 0.81850 0.15843 1.000 0.0410 c RU . .
H59 H Uiso 0.67051 0.82762 0.26167 1.000 0.0420 c RU . .
H60 H Uiso 0.57772 0.72702 0.31756 1.000 0.0330 c RU . .
H62 H Uiso 0.13382 0.51159 0.19175 1.000 0.0330 c RU . .
H63 H Uiso -0.01913 0.48735 0.12577 1.000 0.0420 c RU . .
H64 H Uiso -0.09052 0.57666 0.03719 1.000 0.0460 c RU . .
H65 H Uiso -0.01510 0.69151 0.01665 1.000 0.0430 c RU . .
H66 H Uiso 0.13337 0.71840 0.08368 1.000 0.0330 c RU . .
H68 H Uiso 0.39619 0.66388 0.07815 1.000 0.0350 c RU . .
H69 H Uiso 0.50550 0.75894 0.02617 1.000 0.0440 c RU . .
H70 H Uiso 0.50024 0.86984 0.07273 1.000 0.0460 c RU . .
H71 H Uiso 0.38300 0.88560 0.17086 1.000 0.0470 c RU . .
H72 H Uiso 0.27622 0.78989 0.22462 1.000 0.0340 c RU . .

loop_
_atom_type_symbol
_atom_type_description
_atom_type_scat_dispersion_real
_atom_type_scat_dispersion_imag
_atom_type_scat_source
C C 0.0033 0.0016 ' International Tables Vol C Tables 4.2.6.8 and 6.1.1.4'
H H 0.0000 0.0000 ' International Tables Vol C Tables 4.2.6.8 and 6.1.1.4'
Cu Cu 0.3201 1.2651 ' International Tables Vol C Tables 4.2.6.8 and 6.1.1.4'
F F 0.0171 0.0103 ' International Tables Vol C Tables 4.2.6.8 and 6.1.1.4'
Fe Fe 0.3463 0.8444 ' International Tables Vol C Tables 4.2.6.8 and 6.1.1.4'
N N 0.0061 0.0033 ' International Tables Vol C Tables 4.2.6.8 and 6.1.1.4'
O O 0.0106 0.0060 ' International Tables Vol C Tables 4.2.6.8 and 6.1.1.4'
P P 0.1023 0.0942 ' International Tables Vol C Tables 4.2.6.8 and 6.1.1.4'
S S 0.1246 0.1234 ' International Tables Vol C Tables 4.2.6.8 and 6.1.1.4'

loop_
_geom_angle_atom_site_label_1
_geom_angle_atom_site_label_2
_geom_angle_atom_site_label_3
_geom_angle
_geom_angle_site_symmetry_1
_geom_angle_site_symmetry_2
_geom_angle_site_symmetry_3
_geom_angle_publ_flag
P1 Cu1 P2 113.48(3) . . . yes
P1 Cu1 N5 114.16(5) . . . yes
P1 Cu1 N6 110.79(5) . . . yes
P2 Cu1 N5 113.75(5) . . . yes
P2 Cu1 N6 121.14(5) . . . yes
N5 Cu1 N6 79.30(6) . . . yes
O2 Fe1 O5 174.08(6) . . . yes
O2 Fe1 N1 96.20(7) . . . yes
O2 Fe1 N2 92.08(7) . . . yes
O2 Fe1 N3 87.46(7) . . . yes
O2 Fe1 N4 86.66(7) . . . yes
O5 Fe1 N1 89.69(7) . . . yes
O5 Fe1 N2 87.86(7) . . . yes
O5 Fe1 N3 86.63(7) . . . yes
O5 Fe1 N4 93.92(7) . . . yes
N1 Fe1 N2 84.30(7) . . . yes
N1 Fe1 N3 174.17(7) . . . yes
N1 Fe1 N4 90.84(7) . . . yes
N2 Fe1 N3 91.05(7) . . . yes
N2 Fe1 N4 174.82(7) . . . yes
N3 Fe1 N4 93.92(7) . . . yes
O2 S3 O3 113.41(10) . . . yes
O2 S3 O4 114.86(10) . . . yes
O2 S3 C73 101.07(10) . . . yes
O3 S3 O4 116.64(11) . . . yes
O3 S3 C73 103.93(11) . . . yes
O4 S3 C73 104.42(11) . . . yes
O5 S4 O6 115.40(10) . . . yes
O5 S4 O7 112.91(11) . . . yes
O5 S4 C74 102.32(11) . . . yes
O6 S4 O7 116.77(12) . . . yes
O6 S4 C74 103.37(13) . . . yes
O7 S4 C74 103.55(14) . . . yes
Cu1 P1 C35 112.75(7) . . . yes
Cu1 P1 C49 115.90(7) . . . yes
Cu1 P1 C55 117.08(7) . . . yes
C35 P1 C49 104.24(9) . . . yes
C35 P1 C55 103.25(9) . . . yes
C49 P1 C55 101.92(9) . . . yes
Cu1 P2 C45 113.55(6) . . . yes
Cu1 P2 C61 118.23(7) . . . yes
Cu1 P2 C67 112.73(7) . . . yes
C45 P2 C61 101.84(9) . . . yes
C45 P2 C67 104.27(9) . . . yes
C61 P2 C67 104.70(9) . . . yes
C34 O1 C46 115.47(15) . . . yes
Fe1 O2 S3 134.98(9) . . . yes
Fe1 O5 S4 134.26(10) . . . yes
Fe1 N1 C1 113.40(13) . . . yes
Fe1 N1 C19 127.64(14) . . . yes
C1 N1 C19 118.44(16) . . . yes
Fe1 N2 C2 113.73(13) . . . yes
Fe1 N2 C9 128.31(14) . . . yes
C2 N2 C9 117.94(17) . . . yes
Fe1 N3 C10 123.88(13) . . . yes
Fe1 N3 C13 126.40(14) . . . yes
C10 N3 C13 109.47(17) . . . yes
Fe1 N4 C15 126.49(14) . . . yes
Fe1 N4 C18 124.07(13) . . . yes
C15 N4 C18 109.23(17) . . . yes
Cu1 N5 C1 111.58(12) . . . yes
Cu1 N5 C25 132.80(13) . . . yes
C1 N5 C25 115.62(16) . . . yes
Cu1 N6 C2 112.33(13) . . . yes
Cu1 N6 C3 131.18(13) . . . yes
C2 N6 C3 115.93(16) . . . yes
C18 N7 C19 123.06(18) . . . yes
C9 N8 C10 123.26(18) . . . yes
N1 C1 N5 127.99(17) . . . yes
N1 C1 C2 114.12(16) . . . yes
N5 C1 C2 117.88(16) . . . yes
N2 C2 N6 128.08(17) . . . yes
N2 C2 C1 113.66(16) . . . yes
N6 C2 C1 118.23(16) . . . yes
N6 C3 C4 119.60(18) . . . yes
N6 C3 C8 120.56(17) . . . yes
C4 C3 C8 119.84(18) . . . no
C3 C4 C5 120.32(19) . . . no
C4 C5 C6 120.1(2) . . . no
C5 C6 C7 120.9(2) . . . no
C6 C7 C8 120.0(2) . . . no
C3 C8 C7 118.83(18) . . . no
C3 C8 C9 118.33(18) . . . no
C7 C8 C9 122.84(18) . . . no
N2 C9 N8 122.99(18) . . . yes
N2 C9 C8 118.72(18) . . . yes
N8 C9 C8 118.27(18) . . . yes
N3 C10 N8 129.03(19) . . . yes
N3 C10 C11 110.22(17) . . . yes
N8 C10 C11 120.66(18) . . . yes
C10 C11 C12 100.55(17) . . . no
C10 C11 C26 113.78(18) . . . no
C10 C11 C27 104.90(17) . . . no
C12 C11 C26 116.11(18) . . . no
C12 C11 C27 112.06(18) . . . no
C26 C11 C27 108.75(18) . . . no
C11 C12 C13 100.68(16) . . . no
C11 C12 C28 111.63(18) . . . no
C11 C12 C29 114.69(18) . . . no
C13 C12 C28 106.42(18) . . . no
C13 C12 C29 114.03(18) . . . no
C28 C12 C29 108.95(18) . . . no
N3 C13 C12 111.34(17) . . . yes
N3 C13 C14 123.68(19) . . . yes
C12 C13 C14 124.90(18) . . . no
C13 C14 C15 125.86(19) . . . no
N4 C15 C14 123.62(19) . . . yes
N4 C15 C16 111.76(18) . . . yes
C14 C15 C16 124.52(18) . . . no
C15 C16 C17 100.63(17) . . . no
C15 C16 C30 113.3(2) . . . no
C15 C16 C31 107.4(2) . . . no
C17 C16 C30 114.9(2) . . . no
C17 C16 C31 111.6(2) . . . no
C30 C16 C31 108.6(2) . . . no
C16 C17 C18 100.62(17) . . . no
C16 C17 C32 111.42(19) . . . no
C16 C17 C33 116.2(2) . . . no
C18 C17 C32 105.61(18) . . . no
C18 C17 C33 113.27(19) . . . no
C32 C17 C33 109.1(2) . . . no
N4 C18 N7 128.48(19) . . . yes
N4 C18 C17 110.63(17) . . . yes
N7 C18 C17 120.86(19) . . . yes
N1 C19 N7 123.28(18) . . . yes
N1 C19 C20 118.21(18) . . . yes
N7 C19 C20 118.50(18) . . . yes
C19 C20 C21 122.73(18) . . . no
C19 C20 C25 118.26(18) . . . no
C21 C20 C25 118.98(18) . . . no
C20 C21 C22 120.5(2) . . . no
C21 C22 C23 120.4(2) . . . no
C22 C23 C24 120.5(2) . . . no
C23 C24 C25 120.03(19) . . . no
N5 C25 C20 121.05(18) . . . yes
N5 C25 C24 119.27(18) . . . yes
C20 C25 C24 119.66(18) . . . no
O1 C34 C35 115.46(17) . . . yes
O1 C34 C39 119.86(18) . . . yes
C35 C34 C39 124.68(19) . . . no
P1 C35 C34 117.90(15) . . . yes
P1 C35 C36 124.85(16) . . . yes
C34 C35 C36 117.13(19) . . . no
C35 C36 C37 119.6(2) . . . no
C36 C37 C38 121.6(2) . . . no
C37 C38 C39 120.5(2) . . . no
C34 C39 C38 116.41(19) . . . no
C34 C39 C40 118.70(18) . . . no
C38 C39 C40 124.79(18) . . . no
C39 C40 C41 107.65(16) . . . no
C39 C40 C47 112.14(17) . . . no
C39 C40 C48 107.98(17) . . . no
C41 C40 C47 111.90(17) . . . no
C41 C40 C48 108.43(16) . . . no
C47 C40 C48 108.61(18) . . . no
C40 C41 C42 125.50(18) . . . no
C40 C41 C46 118.14(18) . . . no
C42 C41 C46 116.31(18) . . . no
C41 C42 C43 121.2(2) . . . no
C42 C43 C44 120.8(2) . . . no
C43 C44 C45 119.8(2) . . . no
P2 C45 C44 124.61(16) . . . yes
P2 C45 C46 117.51(15) . . . yes
C44 C45 C46 117.71(18) . . . no
O1 C46 C41 120.25(17) . . . yes
O1 C46 C45 115.66(17) . . . yes
C41 C46 C45 124.09(18) . . . no
P1 C49 C50 118.24(16) . . . yes
P1 C49 C54 122.73(16) . . . yes
C50 C49 C54 119.00(19) . . . no
C49 C50 C51 120.3(2) . . . no
C50 C51 C52 120.2(2) . . . no
C51 C52 C53 120.1(2) . . . no
C52 C53 C54 119.8(2) . . . no
C49 C54 C53 120.5(2) . . . no
P1 C55 C56 118.54(16) . . . yes
P1 C55 C60 122.93(16) . . . yes
C56 C55 C60 118.52(19) . . . no
C55 C56 C57 120.8(2) . . . no
C56 C57 C58 120.2(2) . . . no
C57 C58 C59 119.5(2) . . . no
C58 C59 C60 120.5(2) . . . no
C55 C60 C59 120.5(2) . . . no
P2 C61 C62 117.63(16) . . . yes
P2 C61 C66 122.97(16) . . . yes
C62 C61 C66 119.37(19) . . . no
C61 C62 C63 120.2(2) . . . no
C62 C63 C64 120.1(2) . . . no
C63 C64 C65 119.9(2) . . . no
C64 C65 C66 120.8(2) . . . no
C61 C66 C65 119.7(2) . . . no
P2 C67 C68 118.04(15) . . . yes
P2 C67 C72 123.31(16) . . . yes
C68 C67 C72 118.43(19) . . . no
C67 C68 C69 120.7(2) . . . no
C68 C69 C70 120.3(2) . . . no
C69 C70 C71 119.5(2) . . . no
C70 C71 C72 120.6(2) . . . no
C67 C72 C71 120.5(2) . . . no
S3 C73 F1 111.10(16) . . . yes
S3 C73 F2 111.21(16) . . . yes
S3 C73 F3 111.28(16) . . . yes
F1 C73 F2 107.82(19) . . . yes
F1 C73 F3 108.07(19) . . . yes
F2 C73 F3 107.19(18) . . . yes
S4 C74 F4 111.4(2) . . . yes
S4 C74 F5 111.8(2) . . . yes
S4 C74 F6 110.1(2) . . . yes
F4 C74 F5 107.5(2) . . . yes
F4 C74 F6 108.2(2) . . . yes
F5 C74 F6 107.7(3) . . . yes
C3 C4 H4 120.00 . . . no
C5 C4 H4 120.00 . . . no
C4 C5 H5 120.00 . . . no
C6 C5 H5 120.00 . . . no
C5 C6 H6 120.00 . . . no
C7 C6 H6 120.00 . . . no
C6 C7 H7 120.00 . . . no
C8 C7 H7 120.00 . . . no
C13 C14 H14 117.00 . . . no
C15 C14 H14 117.00 . . . no
C20 C21 H21 120.00 . . . no
C22 C21 H21 120.00 . . . no
C21 C22 H22 120.00 . . . no
C23 C22 H22 120.00 . . . no
C22 C23 H23 120.00 . . . no
C24 C23 H23 120.00 . . . no
C23 C24 H24 120.00 . . . no
C25 C24 H24 120.00 . . . no
C11 C26 H26A 110.00 . . . no
C11 C26 H26B 109.00 . . . no
C11 C26 H26C 109.00 . . . no
H26A C26 H26B 109.00 . . . no
H26A C26 H26C 109.00 . . . no
H26B C26 H26C 109.00 . . . no
C11 C27 H27A 109.00 . . . no
C11 C27 H27B 109.00 . . . no
C11 C27 H27C 109.00 . . . no
H27A C27 H27B 109.00 . . . no
H27A C27 H27C 110.00 . . . no
H27B C27 H27C 109.00 . . . no
C12 C28 H28A 109.00 . . . no
C12 C28 H28B 109.00 . . . no
C12 C28 H28C 109.00 . . . no
H28A C28 H28B 109.00 . . . no
H28A C28 H28C 109.00 . . . no
H28B C28 H28C 109.00 . . . no
C12 C29 H29A 109.00 . . . no
C12 C29 H29B 109.00 . . . no
C12 C29 H29C 109.00 . . . no
H29A C29 H29B 109.00 . . . no
H29A C29 H29C 109.00 . . . no
H29B C29 H29C 109.00 . . . no
C16 C30 H30A 109.00 . . . no
C16 C30 H30B 109.00 . . . no
C16 C30 H30C 109.00 . . . no
H30A C30 H30B 109.00 . . . no
H30A C30 H30C 109.00 . . . no
H30B C30 H30C 109.00 . . . no
C16 C31 H31A 109.00 . . . no
C16 C31 H31B 109.00 . . . no
C16 C31 H31C 109.00 . . . no
H31A C31 H31B 109.00 . . . no
H31A C31 H31C 109.00 . . . no
H31B C31 H31C 109.00 . . . no
C17 C32 H32A 109.00 . . . no
C17 C32 H32B 109.00 . . . no
C17 C32 H32C 109.00 . . . no
H32A C32 H32B 109.00 . . . no
H32A C32 H32C 109.00 . . . no
H32B C32 H32C 110.00 . . . no
C17 C33 H33A 109.00 . . . no
C17 C33 H33B 109.00 . . . no
C17 C33 H33C 109.00 . . . no
H33A C33 H33B 109.00 . . . no
H33A C33 H33C 109.00 . . . no
H33B C33 H33C 109.00 . . . no
C35 C36 H36 120.00 . . . no
C37 C36 H36 120.00 . . . no
C36 C37 H37 119.00 . . . no
C38 C37 H37 119.00 . . . no
C37 C38 H38 120.00 . . . no
C39 C38 H38 120.00 . . . no
C41 C42 H42 119.00 . . . no
C43 C42 H42 119.00 . . . no
C42 C43 H43 120.00 . . . no
C44 C43 H43 120.00 . . . no
C43 C44 H44 120.00 . . . no
C45 C44 H44 120.00 . . . no
C40 C47 H47A 109.00 . . . no
C40 C47 H47B 110.00 . . . no
C40 C47 H47C 109.00 . . . no
H47A C47 H47B 109.00 . . . no
H47A C47 H47C 109.00 . . . no
H47B C47 H47C 109.00 . . . no
C40 C48 H48A 109.00 . . . no
C40 C48 H48B 109.00 . . . no
C40 C48 H48C 109.00 . . . no
H48A C48 H48B 109.00 . . . no
H48A C48 H48C 109.00 . . . no
H48B C48 H48C 109.00 . . . no
C49 C50 H50 120.00 . . . no
C51 C50 H50 120.00 . . . no
C50 C51 H51 120.00 . . . no
C52 C51 H51 120.00 . . . no
C51 C52 H52 120.00 . . . no
C53 C52 H52 120.00 . . . no
C52 C53 H53 120.00 . . . no
C54 C53 H53 120.00 . . . no
C49 C54 H54 120.00 . . . no
C53 C54 H54 120.00 . . . no
C55 C56 H56 120.00 . . . no
C57 C56 H56 120.00 . . . no
C56 C57 H57 120.00 . . . no
C58 C57 H57 120.00 . . . no
C57 C58 H58 120.00 . . . no
C59 C58 H58 120.00 . . . no
C58 C59 H59 120.00 . . . no
C60 C59 H59 120.00 . . . no
C55 C60 H60 120.00 . . . no
C59 C60 H60 120.00 . . . no
C61 C62 H62 120.00 . . . no
C63 C62 H62 120.00 . . . no
C62 C63 H63 120.00 . . . no
C64 C63 H63 120.00 . . . no
C63 C64 H64 120.00 . . . no
C65 C64 H64 120.00 . . . no
C64 C65 H65 120.00 . . . no
C66 C65 H65 120.00 . . . no
C61 C66 H66 120.00 . . . no
C65 C66 H66 120.00 . . . no
C67 C68 H68 120.00 . . . no
C69 C68 H68 120.00 . . . no
C68 C69 H69 120.00 . . . no
C70 C69 H69 120.00 . . . no
C69 C70 H70 120.00 . . . no
C71 C70 H70 120.00 . . . no
C70 C71 H71 120.00 . . . no
C72 C71 H71 120.00 . . . no
C67 C72 H72 120.00 . . . no
C71 C72 H72 120.00 . . . no

loop_
_geom_bond_atom_site_label_1
_geom_bond_atom_site_label_2
_geom_bond_distance
_geom_bond_site_symmetry_1
_geom_bond_site_symmetry_2
_geom_bond_publ_flag
Cu1 P1 2.2924(8) . . yes
Cu1 P2 2.2711(8) . . yes
Cu1 N5 2.1348(17) . . yes
Cu1 N6 2.1095(16) . . yes
Fe1 O2 2.0371(16) . . yes
Fe1 O5 2.0541(16) . . yes
Fe1 N1 1.9247(17) . . yes
Fe1 N2 1.9253(17) . . yes
Fe1 N3 1.8983(17) . . yes
Fe1 N4 1.9047(17) . . yes
S3 O2 1.4628(16) . . yes
S3 O3 1.4293(17) . . yes
S3 O4 1.4327(16) . . yes
S3 C73 1.825(2) . . yes
S4 O5 1.4480(17) . . yes
S4 O6 1.4280(19) . . yes
S4 O7 1.421(2) . . yes
S4 C74 1.825(3) . . yes
P1 C35 1.830(2) . . yes
P1 C49 1.828(2) . . yes
P1 C55 1.832(2) . . yes
P2 C45 1.831(2) . . yes
P2 C61 1.823(2) . . yes
P2 C67 1.832(2) . . yes
F1 C73 1.326(3) . . yes
F2 C73 1.337(3) . . yes
F3 C73 1.336(3) . . yes
F4 C74 1.327(4) . . yes
F5 C74 1.313(4) . . yes
F6 C74 1.334(3) . . yes
O1 C34 1.392(2) . . yes
O1 C46 1.385(2) . . yes
N1 C1 1.362(2) . . yes
N1 C19 1.346(3) . . yes
N2 C2 1.362(2) . . yes
N2 C9 1.346(3) . . yes
N3 C10 1.368(3) . . yes
N3 C13 1.355(3) . . yes
N4 C15 1.352(3) . . yes
N4 C18 1.368(3) . . yes
N5 C1 1.312(2) . . yes
N5 C25 1.382(3) . . yes
N6 C2 1.305(2) . . yes
N6 C3 1.386(3) . . yes
N7 C18 1.309(3) . . yes
N7 C19 1.357(3) . . yes
N8 C9 1.364(3) . . yes
N8 C10 1.306(3) . . yes
C1 C2 1.471(3) . . no
C3 C4 1.403(3) . . no
C3 C8 1.415(3) . . no
C4 C5 1.368(3) . . no
C5 C6 1.404(3) . . no
C6 C7 1.371(3) . . no
C7 C8 1.411(3) . . no
C8 C9 1.436(3) . . no
C10 C11 1.523(3) . . no
C11 C12 1.561(3) . . no
C11 C26 1.520(3) . . no
C11 C27 1.540(3) . . no
C12 C13 1.515(3) . . no
C12 C28 1.540(3) . . no
C12 C29 1.526(3) . . no
C13 C14 1.388(3) . . no
C14 C15 1.384(3) . . no
C15 C16 1.520(3) . . no
C16 C17 1.561(3) . . no
C16 C30 1.534(3) . . no
C16 C31 1.543(4) . . no
C17 C18 1.524(3) . . no
C17 C32 1.548(3) . . no
C17 C33 1.522(4) . . no
C19 C20 1.443(3) . . no
C20 C21 1.406(3) . . no
C20 C25 1.418(3) . . no
C21 C22 1.368(3) . . no
C22 C23 1.408(3) . . no
C23 C24 1.369(3) . . no
C24 C25 1.405(3) . . no
C34 C35 1.394(3) . . no
C34 C39 1.383(3) . . no
C35 C36 1.391(3) . . no
C36 C37 1.387(3) . . no
C37 C38 1.382(3) . . no
C38 C39 1.393(3) . . no
C39 C40 1.528(3) . . no
C40 C41 1.523(3) . . no
C40 C47 1.533(3) . . no
C40 C48 1.548(3) . . no
C41 C42 1.394(3) . . no
C41 C46 1.395(3) . . no
C42 C43 1.392(3) . . no
C43 C44 1.386(3) . . no
C44 C45 1.396(3) . . no
C45 C46 1.392(3) . . no
C49 C50 1.395(3) . . no
C49 C54 1.391(3) . . no
C50 C51 1.387(3) . . no
C51 C52 1.377(3) . . no
C52 C53 1.387(3) . . no
C53 C54 1.391(3) . . no
C55 C56 1.387(3) . . no
C55 C60 1.393(3) . . no
C56 C57 1.387(3) . . no
C57 C58 1.382(3) . . no
C58 C59 1.380(4) . . no
C59 C60 1.385(3) . . no
C61 C62 1.390(3) . . no
C61 C66 1.395(3) . . no
C62 C63 1.393(3) . . no
C63 C64 1.380(4) . . no
C64 C65 1.376(4) . . no
C65 C66 1.388(3) . . no
C67 C68 1.396(3) . . no
C67 C72 1.390(3) . . no
C68 C69 1.384(3) . . no
C69 C70 1.382(4) . . no
C70 C71 1.378(4) . . no
C71 C72 1.388(4) . . no
C4 H4 0.9500 . . no
C5 H5 0.9500 . . no
C6 H6 0.9500 . . no
C7 H7 0.9500 . . no
C14 H14 0.9500 . . no
C21 H21 0.9500 . . no
C22 H22 0.9500 . . no
C23 H23 0.9500 . . no
C24 H24 0.9500 . . no
C26 H26A 0.9800 . . no
C26 H26B 0.9800 . . no
C26 H26C 0.9800 . . no
C27 H27A 0.9800 . . no
C27 H27B 0.9800 . . no
C27 H27C 0.9800 . . no
C28 H28A 0.9800 . . no
C28 H28B 0.9800 . . no
C28 H28C 0.9800 . . no
C29 H29A 0.9800 . . no
C29 H29B 0.9800 . . no
C29 H29C 0.9800 . . no
C30 H30A 0.9800 . . no
C30 H30B 0.9800 . . no
C30 H30C 0.9800 . . no
C31 H31A 0.9800 . . no
C31 H31B 0.9800 . . no
C31 H31C 0.9800 . . no
C32 H32A 0.9800 . . no
C32 H32B 0.9800 . . no
C32 H32C 0.9800 . . no
C33 H33A 0.9800 . . no
C33 H33B 0.9800 . . no
C33 H33C 0.9800 . . no
C36 H36 0.9500 . . no
C37 H37 0.9500 . . no
C38 H38 0.9500 . . no
C42 H42 0.9500 . . no
C43 H43 0.9500 . . no
C44 H44 0.9500 . . no
C47 H47A 0.9800 . . no
C47 H47B 0.9800 . . no
C47 H47C 0.9800 . . no
C48 H48A 0.9800 . . no
C48 H48B 0.9800 . . no
C48 H48C 0.9800 . . no
C50 H50 0.9500 . . no
C51 H51 0.9500 . . no
C52 H52 0.9500 . . no
C53 H53 0.9500 . . no
C54 H54 0.9500 . . no
C56 H56 0.9500 . . no
C57 H57 0.9500 . . no
C58 H58 0.9500 . . no
C59 H59 0.9500 . . no
C60 H60 0.9500 . . no
C62 H62 0.9500 . . no
C63 H63 0.9500 . . no
C64 H64 0.9500 . . no
C65 H65 0.9500 . . no
C66 H66 0.9500 . . no
C68 H68 0.9500 . . no
C69 H69 0.9500 . . no
C70 H70 0.9500 . . no
C71 H71 0.9500 . . no
C72 H72 0.9500 . . no

loop_
_geom_hbond_atom_site_label_D
_geom_hbond_atom_site_label_H
_geom_hbond_atom_site_label_A
_geom_hbond_distance_DH
_geom_hbond_distance_HA
_geom_hbond_distance_DA
_geom_hbond_angle_DHA
_geom_hbond_site_symmetry_A
_geom_hbond_publ_flag
C31 H31C O6 0.9800 2.6000 3.514(3) 156.00 . yes
C38 H38 O7 0.9500 2.3900 3.104(3) 131.00 2_666 yes
C47 H47B O7 0.9800 2.4800 3.420(3) 162.00 2_666 yes

loop_
_geom_torsion_atom_site_label_1
_geom_torsion_atom_site_label_2
_geom_torsion_atom_site_label_3
_geom_torsion_atom_site_label_4
_geom_torsion
_geom_torsion_site_symmetry_1
_geom_torsion_site_symmetry_2
_geom_torsion_site_symmetry_3
_geom_torsion_site_symmetry_4
_geom_torsion_publ_flag
P2 Cu1 P1 C35 72.77(8) . . . . no
P2 Cu1 P1 C49 -167.22(7) . . . . no
P2 Cu1 P1 C55 -46.80(8) . . . . no
N5 Cu1 P1 C35 -59.76(9) . . . . no
N5 Cu1 P1 C49 60.25(9) . . . . no
N5 Cu1 P1 C55 -179.33(9) . . . . no
N6 Cu1 P1 C35 -147.05(8) . . . . no
N6 Cu1 P1 C49 -27.04(9) . . . . no
N6 Cu1 P1 C55 93.38(9) . . . . no
P1 Cu1 P2 C45 -72.60(7) . . . . no
P1 Cu1 P2 C61 168.19(8) . . . . no
P1 Cu1 P2 C67 45.70(8) . . . . no
N5 Cu1 P2 C45 60.13(9) . . . . no
N5 Cu1 P2 C61 -59.08(9) . . . . no
N5 Cu1 P2 C67 178.43(8) . . . . no
N6 Cu1 P2 C45 151.79(9) . . . . no
N6 Cu1 P2 C61 32.58(9) . . . . no
N6 Cu1 P2 C67 -89.91(9) . . . . no
P1 Cu1 N5 C1 -108.78(13) . . . . no
P1 Cu1 N5 C25 71.78(18) . . . . no
P2 Cu1 N5 C1 118.82(12) . . . . no
P2 Cu1 N5 C25 -60.62(18) . . . . no
N6 Cu1 N5 C1 -0.64(13) . . . . no
N6 Cu1 N5 C25 179.92(19) . . . . no
P1 Cu1 N6 C2 107.57(13) . . . . no
P1 Cu1 N6 C3 -63.30(18) . . . . no
P2 Cu1 N6 C2 -115.77(13) . . . . no
P2 Cu1 N6 C3 73.36(18) . . . . no
N5 Cu1 N6 C2 -4.37(13) . . . . no
N5 Cu1 N6 C3 -175.25(18) . . . . no
N1 Fe1 O2 S3 49.14(14) . . . . no
N2 Fe1 O2 S3 -35.35(14) . . . . no
N3 Fe1 O2 S3 -126.30(14) . . . . no
N4 Fe1 O2 S3 139.62(14) . . . . no
N1 Fe1 O5 S4 56.31(13) . . . . no
N2 Fe1 O5 S4 140.61(13) . . . . no
N3 Fe1 O5 S4 -128.22(14) . . . . no
N4 Fe1 O5 S4 -34.52(14) . . . . no
O2 Fe1 N1 C1 -95.54(14) . . . . no
O2 Fe1 N1 C19 92.99(17) . . . . no
O5 Fe1 N1 C1 83.82(14) . . . . no
O5 Fe1 N1 C19 -87.65(17) . . . . no
N2 Fe1 N1 C1 -4.06(13) . . . . no
N2 Fe1 N1 C19 -175.53(18) . . . . no
N4 Fe1 N1 C1 177.73(14) . . . . no
N4 Fe1 N1 C19 6.27(17) . . . . no
O2 Fe1 N2 C2 94.38(14) . . . . no
O2 Fe1 N2 C9 -83.93(17) . . . . no
O5 Fe1 N2 C2 -91.55(14) . . . . no
O5 Fe1 N2 C9 90.14(17) . . . . no
N1 Fe1 N2 C2 -1.65(14) . . . . no
N1 Fe1 N2 C9 -179.96(18) . . . . no
N3 Fe1 N2 C2 -178.13(14) . . . . no
N3 Fe1 N2 C9 3.56(18) . . . . no
O2 Fe1 N3 C10 99.36(16) . . . . no
O2 Fe1 N3 C13 -87.01(17) . . . . no
O5 Fe1 N3 C10 -80.46(16) . . . . no
O5 Fe1 N3 C13 93.16(17) . . . . no
N2 Fe1 N3 C10 7.33(16) . . . . no
N2 Fe1 N3 C13 -179.04(17) . . . . no
N4 Fe1 N3 C10 -174.17(16) . . . . no
N4 Fe1 N3 C13 -0.54(17) . . . . no
O2 Fe1 N4 C15 86.08(17) . . . . no
O2 Fe1 N4 C18 -88.05(16) . . . . no
O5 Fe1 N4 C15 -88.02(18) . . . . no
O5 Fe1 N4 C18 97.85(16) . . . . no
N1 Fe1 N4 C15 -177.76(18) . . . . no
N1 Fe1 N4 C18 8.11(16) . . . . no
N3 Fe1 N4 C15 -1.14(18) . . . . no
N3 Fe1 N4 C18 -175.27(16) . . . . no
O3 S3 O2 Fe1 129.78(13) . . . . no
O4 S3 O2 Fe1 -7.88(17) . . . . no
C73 S3 O2 Fe1 -119.61(14) . . . . no
O2 S3 C73 F1 58.18(18) . . . . no
O2 S3 C73 F2 178.29(15) . . . . no
O2 S3 C73 F3 -62.29(18) . . . . no
O3 S3 C73 F1 175.93(17) . . . . no
O3 S3 C73 F2 -63.96(18) . . . . no
O3 S3 C73 F3 55.47(18) . . . . no
O4 S3 C73 F1 -61.33(19) . . . . no
O4 S3 C73 F2 58.78(18) . . . . no
O4 S3 C73 F3 178.20(16) . . . . no
O6 S4 O5 Fe1 9.59(17) . . . . no
O7 S4 O5 Fe1 -128.30(14) . . . . no
C74 S4 O5 Fe1 121.04(15) . . . . no
O5 S4 C74 F4 -57.3(2) . . . . no
O5 S4 C74 F5 63.0(2) . . . . no
O5 S4 C74 F6 -177.3(2) . . . . no
O6 S4 C74 F4 62.9(2) . . . . no
O6 S4 C74 F5 -176.75(19) . . . . no
O6 S4 C74 F6 -57.1(2) . . . . no
O7 S4 C74 F4 -174.8(2) . . . . no
O7 S4 C74 F5 -54.5(2) . . . . no
O7 S4 C74 F6 65.1(2) . . . . no
Cu1 P1 C35 C34 -46.37(18) . . . . no
Cu1 P1 C35 C36 129.56(18) . . . . no
C49 P1 C35 C34 -172.89(16) . . . . no
C49 P1 C35 C36 3.0(2) . . . . no
C55 P1 C35 C34 80.92(18) . . . . no
C55 P1 C35 C36 -103.1(2) . . . . no
Cu1 P1 C49 C50 -22.24(19) . . . . no
Cu1 P1 C49 C54 155.75(16) . . . . no
C35 P1 C49 C50 102.29(18) . . . . no
C35 P1 C49 C54 -79.7(2) . . . . no
C55 P1 C49 C50 -150.54(17) . . . . no
C55 P1 C49 C54 27.5(2) . . . . no
Cu1 P1 C55 C56 -65.19(18) . . . . no
Cu1 P1 C55 C60 115.18(17) . . . . no
C35 P1 C55 C56 170.30(17) . . . . no
C35 P1 C55 C60 -9.3(2) . . . . no
C49 P1 C55 C56 62.35(18) . . . . no
C49 P1 C55 C60 -117.28(18) . . . . no
Cu1 P2 C45 C44 -128.85(16) . . . . no
Cu1 P2 C45 C46 46.25(16) . . . . no
C61 P2 C45 C44 -0.64(19) . . . . no
C61 P2 C45 C46 174.46(15) . . . . no
C67 P2 C45 C44 108.08(18) . . . . no
C67 P2 C45 C46 -76.82(16) . . . . no
Cu1 P2 C61 C62 38.39(19) . . . . no
Cu1 P2 C61 C66 -143.42(16) . . . . no
C45 P2 C61 C62 -86.78(18) . . . . no
C45 P2 C61 C66 91.42(19) . . . . no
C67 P2 C61 C62 164.84(16) . . . . no
C67 P2 C61 C66 -17.0(2) . . . . no
Cu1 P2 C67 C68 64.75(18) . . . . no
Cu1 P2 C67 C72 -109.77(17) . . . . no
C45 P2 C67 C68 -171.64(17) . . . . no
C45 P2 C67 C72 13.8(2) . . . . no
C61 P2 C67 C68 -65.05(18) . . . . no
C61 P2 C67 C72 120.44(18) . . . . no
C46 O1 C34 C35 145.83(17) . . . . no
C46 O1 C34 C39 -33.8(2) . . . . no
C34 O1 C46 C41 34.6(2) . . . . no
C34 O1 C46 C45 -145.09(17) . . . . no
Fe1 N1 C1 N5 -169.80(16) . . . . no
Fe1 N1 C1 C2 8.6(2) . . . . no
C19 N1 C1 N5 2.5(3) . . . . no
C19 N1 C1 C2 -179.06(17) . . . . no
Fe1 N1 C19 N7 -17.1(3) . . . . no
Fe1 N1 C19 C20 164.13(14) . . . . no
C1 N1 C19 N7 171.86(18) . . . . no
C1 N1 C19 C20 -7.0(3) . . . . no
Fe1 N2 C2 N6 -175.37(16) . . . . no
Fe1 N2 C2 C1 6.6(2) . . . . no
C9 N2 C2 N6 3.1(3) . . . . no
C9 N2 C2 C1 -174.88(17) . . . . no
Fe1 N2 C9 N8 -10.4(3) . . . . no
Fe1 N2 C9 C8 171.46(14) . . . . no
C2 N2 C9 N8 171.34(18) . . . . no
C2 N2 C9 C8 -6.8(3) . . . . no
Fe1 N3 C10 N8 -13.9(3) . . . . no
Fe1 N3 C10 C11 162.63(14) . . . . no
C13 N3 C10 N8 171.6(2) . . . . no
C13 N3 C10 C11 -11.9(2) . . . . no
Fe1 N3 C13 C12 178.50(14) . . . . no
Fe1 N3 C13 C14 1.7(3) . . . . no
C10 N3 C13 C12 -7.1(2) . . . . no
C10 N3 C13 C14 176.1(2) . . . . no
Fe1 N4 C15 C14 1.8(3) . . . . no
Fe1 N4 C15 C16 178.31(14) . . . . no
C18 N4 C15 C14 176.7(2) . . . . no
C18 N4 C15 C16 -6.8(2) . . . . no
Fe1 N4 C18 N7 -14.6(3) . . . . no
Fe1 N4 C18 C17 163.50(14) . . . . no
C15 N4 C18 N7 170.4(2) . . . . no
C15 N4 C18 C17 -11.5(2) . . . . no
Cu1 N5 C1 N1 -176.41(16) . . . . no
Cu1 N5 C1 C2 5.2(2) . . . . no
C25 N5 C1 N1 3.1(3) . . . . no
C25 N5 C1 C2 -175.24(16) . . . . no
Cu1 N5 C25 C20 175.46(14) . . . . no
Cu1 N5 C25 C24 -6.1(3) . . . . no
C1 N5 C25 C20 -4.0(3) . . . . no
C1 N5 C25 C24 174.46(18) . . . . no
Cu1 N6 C2 N2 -169.39(16) . . . . no
Cu1 N6 C2 C1 8.5(2) . . . . no
C3 N6 C2 N2 3.0(3) . . . . no
C3 N6 C2 C1 -179.09(17) . . . . no
Cu1 N6 C3 C4 -14.1(3) . . . . no
Cu1 N6 C3 C8 165.53(15) . . . . no
C2 N6 C3 C4 175.33(18) . . . . no
C2 N6 C3 C8 -5.1(3) . . . . no
C19 N7 C18 N4 4.1(3) . . . . no
C19 N7 C18 C17 -173.88(19) . . . . no
C18 N7 C19 N1 12.5(3) . . . . no
C18 N7 C19 C20 -168.64(19) . . . . no
C10 N8 C9 N2 5.9(3) . . . . no
C10 N8 C9 C8 -175.92(19) . . . . no
C9 N8 C10 N3 6.9(3) . . . . no
C9 N8 C10 C11 -169.26(19) . . . . no
N1 C1 C2 N2 -10.1(2) . . . . no
N1 C1 C2 N6 171.71(17) . . . . no
N5 C1 C2 N2 168.52(17) . . . . no
N5 C1 C2 N6 -9.7(3) . . . . no
N6 C3 C4 C5 -179.14(19) . . . . no
C8 C3 C4 C5 1.3(3) . . . . no
N6 C3 C8 C7 -178.84(19) . . . . no
N6 C3 C8 C9 1.5(3) . . . . no
C4 C3 C8 C7 0.8(3) . . . . no
C4 C3 C8 C9 -178.96(19) . . . . no
C3 C4 C5 C6 -1.9(3) . . . . no
C4 C5 C6 C7 0.6(3) . . . . no
C5 C6 C7 C8 1.5(3) . . . . no
C6 C7 C8 C3 -2.1(3) . . . . no
C6 C7 C8 C9 177.6(2) . . . . no
C3 C8 C9 N2 4.7(3) . . . . no
C3 C8 C9 N8 -173.57(18) . . . . no
C7 C8 C9 N2 -175.03(19) . . . . no
C7 C8 C9 N8 6.8(3) . . . . no
N3 C10 C11 C12 24.6(2) . . . . no
N3 C10 C11 C26 149.47(18) . . . . no
N3 C10 C11 C27 -91.8(2) . . . . no
N8 C10 C11 C12 -158.56(19) . . . . no
N8 C10 C11 C26 -33.7(3) . . . . no
N8 C10 C11 C27 85.0(2) . . . . no
C10 C11 C12 C13 -25.94(19) . . . . no
C10 C11 C12 C28 86.7(2) . . . . no
C10 C11 C12 C29 -148.82(19) . . . . no
C26 C11 C12 C13 -149.18(18) . . . . no
C26 C11 C12 C28 -36.6(3) . . . . no
C26 C11 C12 C29 87.9(2) . . . . no
C27 C11 C12 C13 85.0(2) . . . . no
C27 C11 C12 C28 -162.39(18) . . . . no
C27 C11 C12 C29 -37.9(3) . . . . no
C11 C12 C13 N3 21.9(2) . . . . no
C11 C12 C13 C14 -161.3(2) . . . . no
C28 C12 C13 N3 -94.6(2) . . . . no
C28 C12 C13 C14 82.2(2) . . . . no
C29 C12 C13 N3 145.24(18) . . . . no
C29 C12 C13 C14 -38.0(3) . . . . no
N3 C13 C14 C15 -1.2(4) . . . . no
C12 C13 C14 C15 -177.6(2) . . . . no
C13 C14 C15 N4 -0.6(4) . . . . no
C13 C14 C15 C16 -176.7(2) . . . . no
N4 C15 C16 C17 21.1(2) . . . . no
N4 C15 C16 C30 144.3(2) . . . . no
N4 C15 C16 C31 -95.8(2) . . . . no
C14 C15 C16 C17 -162.5(2) . . . . no
C14 C15 C16 C30 -39.3(3) . . . . no
C14 C15 C16 C31 80.7(3) . . . . no
C15 C16 C17 C18 -24.8(2) . . . . no
C15 C16 C17 C32 86.7(2) . . . . no
C15 C16 C17 C33 -147.5(2) . . . . no
C30 C16 C17 C18 -146.9(2) . . . . no
C30 C16 C17 C32 -35.3(3) . . . . no
C30 C16 C17 C33 90.4(3) . . . . no
C31 C16 C17 C18 88.8(2) . . . . no
C31 C16 C17 C32 -159.6(2) . . . . no
C31 C16 C17 C33 -33.9(3) . . . . no
C16 C17 C18 N4 23.7(2) . . . . no
C16 C17 C18 N7 -158.0(2) . . . . no
C32 C17 C18 N4 -92.3(2) . . . . no
C32 C17 C18 N7 86.0(2) . . . . no
C33 C17 C18 N4 148.4(2) . . . . no
C33 C17 C18 N7 -33.3(3) . . . . no
N1 C19 C20 C21 -171.81(19) . . . . no
N1 C19 C20 C25 6.0(3) . . . . no
N7 C19 C20 C21 9.3(3) . . . . no
N7 C19 C20 C25 -172.91(18) . . . . no
C19 C20 C21 C22 177.0(2) . . . . no
C25 C20 C21 C22 -0.7(3) . . . . no
C19 C20 C25 N5 -0.4(3) . . . . no
C19 C20 C25 C24 -178.80(18) . . . . no
C21 C20 C25 N5 177.48(18) . . . . no
C21 C20 C25 C24 -0.9(3) . . . . no
C20 C21 C22 C23 1.6(3) . . . . no
C21 C22 C23 C24 -0.8(3) . . . . no
C22 C23 C24 C25 -0.9(3) . . . . no
C23 C24 C25 N5 -176.71(19) . . . . no
C23 C24 C25 C20 1.7(3) . . . . no
O1 C34 C35 P1 -6.1(2) . . . . no
O1 C34 C35 C36 177.68(18) . . . . no
C39 C34 C35 P1 173.52(17) . . . . no
C39 C34 C35 C36 -2.7(3) . . . . no
O1 C34 C39 C38 -179.66(18) . . . . no
O1 C34 C39 C40 -3.0(3) . . . . no
C35 C34 C39 C38 0.8(3) . . . . no
C35 C34 C39 C40 177.39(19) . . . . no
P1 C35 C36 C37 -173.70(18) . . . . no
C34 C35 C36 C37 2.3(3) . . . . no
C35 C36 C37 C38 0.0(4) . . . . no
C36 C37 C38 C39 -2.1(4) . . . . no
C37 C38 C39 C34 1.7(3) . . . . no
C37 C38 C39 C40 -174.7(2) . . . . no
C34 C39 C40 C41 35.4(2) . . . . no
C34 C39 C40 C47 158.88(19) . . . . no
C34 C39 C40 C48 -81.5(2) . . . . no
C38 C39 C40 C41 -148.3(2) . . . . no
C38 C39 C40 C47 -24.8(3) . . . . no
C38 C39 C40 C48 94.8(2) . . . . no
C39 C40 C41 C42 148.20(19) . . . . no
C39 C40 C41 C46 -34.5(2) . . . . no
C47 C40 C41 C42 24.6(3) . . . . no
C47 C40 C41 C46 -158.18(18) . . . . no
C48 C40 C41 C42 -95.2(2) . . . . no
C48 C40 C41 C46 82.1(2) . . . . no
C40 C41 C42 C43 177.03(19) . . . . no
C46 C41 C42 C43 -0.3(3) . . . . no
C40 C41 C46 O1 1.6(3) . . . . no
C40 C41 C46 C45 -178.75(18) . . . . no
C42 C41 C46 O1 179.12(17) . . . . no
C42 C41 C46 C45 -1.2(3) . . . . no
C41 C42 C43 C44 1.2(3) . . . . no
C42 C43 C44 C45 -0.6(3) . . . . no
C43 C44 C45 P2 174.27(16) . . . . no
C43 C44 C45 C46 -0.8(3) . . . . no
P2 C45 C46 O1 6.0(2) . . . . no
P2 C45 C46 C41 -173.65(15) . . . . no
C44 C45 C46 O1 -178.55(16) . . . . no
C44 C45 C46 C41 1.8(3) . . . . no
P1 C49 C50 C51 177.17(17) . . . . no
C54 C49 C50 C51 -0.9(3) . . . . no
P1 C49 C54 C53 -177.41(18) . . . . no
C50 C49 C54 C53 0.6(3) . . . . no
C49 C50 C51 C52 0.0(3) . . . . no
C50 C51 C52 C53 1.2(4) . . . . no
C51 C52 C53 C54 -1.5(4) . . . . no
C52 C53 C54 C49 0.6(4) . . . . no
P1 C55 C56 C57 179.97(18) . . . . no
C60 C55 C56 C57 -0.4(3) . . . . no
P1 C55 C60 C59 179.20(17) . . . . no
C56 C55 C60 C59 -0.4(3) . . . . no
C55 C56 C57 C58 0.9(3) . . . . no
C56 C57 C58 C59 -0.6(4) . . . . no
C57 C58 C59 C60 -0.2(3) . . . . no
C58 C59 C60 C55 0.7(3) . . . . no
P2 C61 C62 C63 177.13(17) . . . . no
C66 C61 C62 C63 -1.1(3) . . . . no
P2 C61 C66 C65 -178.00(17) . . . . no
C62 C61 C66 C65 0.2(3) . . . . no
C61 C62 C63 C64 1.6(3) . . . . no
C62 C63 C64 C65 -1.1(4) . . . . no
C63 C64 C65 C66 0.1(4) . . . . no
C64 C65 C66 C61 0.4(3) . . . . no
P2 C67 C68 C69 -172.64(17) . . . . no
C72 C67 C68 C69 2.2(3) . . . . no
P2 C67 C72 C71 173.03(19) . . . . no
C68 C67 C72 C71 -1.5(3) . . . . no
C67 C68 C69 C70 -1.2(3) . . . . no
C68 C69 C70 C71 -0.5(4) . . . . no
C69 C70 C71 C72 1.2(4) . . . . no
C70 C71 C72 C67 -0.2(4) . . . . no

loop_
_platon_squeeze_void_nr
_platon_squeeze_void_average_x
_platon_squeeze_void_average_y
_platon_squeeze_void_average_z
_platon_squeeze_void_volume
_platon_squeeze_void_count_electrons
_platon_squeeze_void_content
1 0.000 0.000 0.000 711 182 ' '
2 0.136 0.935 0.492 5 0 ' '
3 0.864 0.065 0.508 5 0 ' '
